data_7216031
loop_
_publ_author_name
'Choudhury, Angshuman R.'
'Nagarajan, Kuppuswamy'
'Guru Row, Tayur N.'

_publ_section_title
;
 Solvent mediated centric/non-centric polymorph pairs of an indole
 derivative: Subtle variation of C--H&#x22EF;O hydrogen bonds and
 C--H&#x22EF;\p interactions
;
_journal_issue 6
_journal_name_full CrystEngComm
_journal_page_first 482
_journal_paper_doi 10.1039/b604118c
_journal_volume 8
_journal_year 2006
_chemical_absolute_configuration unk
_chemical_formula_sum 'C22 H20 F N O'
_chemical_formula_weight 333.39
_chemical_name_common
;1-(4-fluorophenyl)-6, 6-dimethyl-2-phenyl-1, 5, 6, 7-
tetrahydro-4H-indol-4-one
;
_chemical_name_systematic
;
1-(4-fluorophenyl)-6, 6-dimethyl-2-phenyl-1, 5, 6, 7-tetrahydro-4H-indol-4-one
;
_space_group_IT_number 4
_symmetry_space_group_name_Hall 'P 2yb'
_symmetry_space_group_name_H-M 'P 1 21 1'
_atom_sites_solution_hydrogens geom
_atom_sites_solution_primary direct
_atom_sites_solution_secondary difmap
_audit_creation_date 2004-04-01T20:09:07-00:00
_audit_creation_method 'WinGX routine CIF_UPDATE'
_cell_angle_alpha 90
_cell_angle_beta 109.986(8)
_cell_angle_gamma 90
_cell_formula_units_Z 2
_cell_length_a 7.892(5)
_cell_length_b 10.861(6)
_cell_length_c 10.786(6)
_cell_measurement_temperature 90(2)
_cell_volume 868.8(9)
_computing_cell_refinement 'Bruker SMART'
_computing_data_collection 'Bruker SMART'
_computing_data_reduction 'Bruker SAINT'
_computing_molecular_graphics 'Ortep-3 for Windows (Farrugia, 1997) and CAMERON (Farrugia, 1999)'
_computing_publication_material 'WinGx (Farrugia, 1999) and PLATON (Spek, 1990)'
_computing_structure_refinement 'SHELXL-97 (Sheldrick, 1997)'
_computing_structure_solution 'SIR92 (Altomare, 1999)'
_diffrn_ambient_temperature 90(2)
_diffrn_measured_fraction_theta_full 1.000
_diffrn_measured_fraction_theta_max 1.000
_diffrn_radiation_monochromator graphite
_diffrn_radiation_type MoK\a
_diffrn_radiation_wavelength 0.71073
_diffrn_reflns_av_R_equivalents 0.0167
_diffrn_reflns_av_unetI/netI 0.0245
_diffrn_reflns_limit_h_max 9
_diffrn_reflns_limit_h_min -9
_diffrn_reflns_limit_k_max 13
_diffrn_reflns_limit_k_min -13
_diffrn_reflns_limit_l_max 12
_diffrn_reflns_limit_l_min -12
_diffrn_reflns_number 6405
_diffrn_reflns_theta_full 25.35
_diffrn_reflns_theta_max 25.35
_diffrn_reflns_theta_min 2.01
_exptl_absorpt_coefficient_mu 0.085
_exptl_absorpt_correction_T_max 0.9709
_exptl_absorpt_correction_T_min 0.9668
_exptl_absorpt_correction_type multi-scan
_exptl_crystal_density_diffrn 1.274
_exptl_crystal_density_method 'not measured'
_exptl_crystal_F_000 352
_exptl_crystal_size_max 0.4
_exptl_crystal_size_mid 0.4
_exptl_crystal_size_min 0.35
_refine_diff_density_max 0.155
_refine_diff_density_min -0.174
_refine_diff_density_rms 0.034
_refine_ls_abs_structure_details 'Flack H D (1983), Acta Cryst. A39, 876-881'
_refine_ls_abs_structure_Flack -0.3(6)
_refine_ls_extinction_method none
_refine_ls_goodness_of_fit_ref 1.034
_refine_ls_hydrogen_treatment mixed
_refine_ls_matrix_type full
_refine_ls_number_parameters 306
_refine_ls_number_reflns 3154
_refine_ls_number_restraints 1
_refine_ls_restrained_S_all 1.033
_refine_ls_R_factor_all 0.0283
_refine_ls_R_factor_gt 0.0274
_refine_ls_shift/su_max 0
_refine_ls_shift/su_mean 0
_refine_ls_structure_factor_coef Fsqd
_refine_ls_weighting_details 'calc w=1/[\s^2^(Fo^2^)+(0.0536P)^2^+0.0391P] where P=(Fo^2^+2Fc^2^)/3'
_refine_ls_weighting_scheme calc
_refine_ls_wR_factor_gt 0.0723
_refine_ls_wR_factor_ref 0.0729
_reflns_number_gt 3062
_reflns_number_total 3154
_reflns_threshold_expression >2sigma(I)
_cod_duplicate_entry 7203396
_cod_data_source_file b604118c.cif
_cod_data_source_block 28p2lt_m
_cod_original_cell_volume 868.9(9)
_cod_database_code 7216031

loop_
_symmetry_equiv_pos_as_xyz
'x, y, z'
'-x, y+1/2, -z'

loop_
_atom_site_label
_atom_site_type_symbol
_atom_site_fract_x
_atom_site_fract_y
_atom_site_fract_z
_atom_site_U_iso_or_equiv
_atom_site_adp_type
_atom_site_occupancy
_atom_site_symmetry_multiplicity
_atom_site_calc_flag
F1 F 0.69696(11) 0.74823(8) 1.36431(7) 0.0254(2) Uani 1 1 d
O1 O -0.03466(12) 1.03682(8) 0.45532(9) 0.0199(2) Uani 1 1 d
N1 N 0.26374(15) 0.94639(10) 0.89027(11) 0.0155(2) Uani 1 1 d
C20 C 0.11358(19) 1.05326(14) 1.10421(13) 0.0202(3) Uani 1 1 d
C12 C 0.59385(18) 0.79530(13) 1.24640(13) 0.0200(3) Uani 1 1 d
C7 C 0.24241(17) 0.90736(11) 0.76498(13) 0.0155(3) Uani 1 1 d
C13 C 0.4639(2) 0.72159(13) 1.16068(15) 0.0214(3) Uani 1 1 d
C1 C 0.15471(18) 1.05093(12) 0.88245(13) 0.0159(3) Uani 1 1 d
C15 C 0.14292(17) 1.11574(13) 0.99989(13) 0.0169(3) Uani 1 1 d
C11 C 0.62406(19) 0.91599(13) 1.21722(14) 0.0204(3) Uani 1 1 d
C9 C 0.38099(18) 0.89287(12) 1.01041(13) 0.0162(3) Uani 1 1 d
C16 C 0.15596(17) 1.24476(13) 1.00462(13) 0.0188(3) Uani 1 1 d
C18 C 0.11400(18) 1.24562(15) 1.21598(14) 0.0231(3) Uani 1 1 d
C2 C 0.06605(18) 1.07528(12) 0.75276(13) 0.0162(3) Uani 1 1 d
C3 C 0.06729(17) 0.96669(12) 0.53602(14) 0.0160(3) Uani 1 1 d
C10 C 0.51568(19) 0.96417(12) 1.09712(14) 0.0188(3) Uani 1 1 d
C14 C 0.35410(19) 0.77115(12) 1.04133(13) 0.0181(3) Uani 1 1 d
C8 C 0.12001(18) 0.98468(12) 0.67750(13) 0.0158(3) Uani 1 1 d
C17 C 0.14190(19) 1.30861(14) 1.11283(14) 0.0228(3) Uani 1 1 d
C5 C 0.33815(18) 0.82052(12) 0.58436(14) 0.0171(3) Uani 1 1 d
C19 C 0.0990(2) 1.11747(15) 1.21160(15) 0.0237(3) Uani 1 1 d
C6 C 0.33834(18) 0.80187(12) 0.72747(13) 0.0165(3) Uani 1 1 d
C4 C 0.14547(19) 0.85211(13) 0.49476(14) 0.0184(3) Uani 1 1 d
C22 C 0.3999(2) 0.70025(13) 0.53793(15) 0.0205(3) Uani 1 1 d
C21 C 0.4667(2) 0.92525(13) 0.57881(15) 0.0207(3) Uani 1 1 d
H19 H 0.075(2) 1.0740(17) 1.2810(18) 0.028(4) Uiso 1 1 d
H14 H 0.258(2) 0.7218(16) 0.9807(16) 0.019(4) Uiso 1 1 d
H21B H 0.465(2) 0.9352(17) 0.4870(19) 0.031(4) Uiso 1 1 d
H10 H 0.530(2) 1.0473(17) 1.0706(16) 0.024(4) Uiso 1 1 d
H4A H 0.138(2) 0.8641(14) 0.4042(16) 0.013(3) Uiso 1 1 d
H22A H 0.405(2) 0.7110(15) 0.4520(17) 0.021(4) Uiso 1 1 d
H20 H 0.109(2) 0.9669(17) 1.1044(17) 0.021(4) Uiso 1 1 d
H17 H 0.154(2) 1.4014(17) 1.1154(16) 0.025(4) Uiso 1 1 d
H13 H 0.449(2) 0.6402(17) 1.1843(17) 0.023(4) Uiso 1 1 d
H18 H 0.102(2) 1.2877(16) 1.2901(17) 0.027(4) Uiso 1 1 d
H6A H 0.459(2) 0.7917(13) 0.7891(14) 0.007(3) Uiso 1 1 d
H22C H 0.526(3) 0.6789(16) 0.5966(18) 0.025(4) Uiso 1 1 d
H4B H 0.063(2) 0.7852(16) 0.4982(16) 0.023(4) Uiso 1 1 d
H21A H 0.429(3) 1.0025(18) 0.6044(18) 0.034(5) Uiso 1 1 d
H16 H 0.179(2) 1.2912(16) 0.9326(17) 0.024(4) Uiso 1 1 d
H11 H 0.719(2) 0.9651(16) 1.2762(18) 0.023(4) Uiso 1 1 d
H6B H 0.273(2) 0.7236(17) 0.7290(17) 0.024(4) Uiso 1 1 d
H21C H 0.590(3) 0.9099(16) 0.6373(17) 0.024(4) Uiso 1 1 d
H2 H -0.023(3) 1.1416(17) 0.7152(18) 0.027(4) Uiso 1 1 d
H22B H 0.315(2) 0.6317(16) 0.5375(17) 0.023(4) Uiso 1 1 d

loop_
_atom_site_aniso_label
_atom_site_aniso_U_11
_atom_site_aniso_U_22
_atom_site_aniso_U_33
_atom_site_aniso_U_23
_atom_site_aniso_U_13
_atom_site_aniso_U_12
F1 0.0271(4) 0.0289(5) 0.0163(4) 0.0047(4) 0.0025(3) 0.0072(4)
O1 0.0217(5) 0.0203(5) 0.0161(5) 0.0012(4) 0.0043(4) 0.0023(4)
N1 0.0182(5) 0.0135(5) 0.0142(6) -0.0003(4) 0.0048(4) -0.0005(4)
C20 0.0237(7) 0.0184(7) 0.0180(7) -0.0001(6) 0.0064(6) 0.0015(6)
C12 0.0218(7) 0.0233(7) 0.0148(7) 0.0038(5) 0.0061(6) 0.0084(6)
C7 0.0182(6) 0.0138(6) 0.0145(7) -0.0011(5) 0.0056(5) -0.0034(5)
C13 0.0253(7) 0.0167(7) 0.0228(7) 0.0033(5) 0.0090(6) 0.0020(6)
C1 0.0187(6) 0.0121(6) 0.0171(7) 0.0007(5) 0.0063(5) -0.0006(5)
C15 0.0148(6) 0.0182(7) 0.0168(7) -0.0019(5) 0.0042(5) 0.0023(5)
C11 0.0200(7) 0.0223(7) 0.0175(7) -0.0044(6) 0.0046(6) -0.0018(6)
C9 0.0182(6) 0.0166(7) 0.0139(7) 0.0002(5) 0.0058(5) 0.0022(5)
C16 0.0181(7) 0.0174(7) 0.0194(7) 0.0004(6) 0.0046(5) 0.0018(5)
C18 0.0186(7) 0.0308(8) 0.0178(7) -0.0080(6) 0.0037(5) 0.0055(6)
C2 0.0192(6) 0.0130(6) 0.0172(7) 0.0011(5) 0.0075(5) 0.0002(5)
C3 0.0164(6) 0.0158(6) 0.0164(7) 0.0007(5) 0.0063(5) -0.0023(5)
C10 0.0229(7) 0.0153(7) 0.0190(7) 0.0005(5) 0.0080(6) 0.0003(5)
C14 0.0204(6) 0.0154(7) 0.0173(7) -0.0010(6) 0.0049(5) -0.0001(5)
C8 0.0179(6) 0.0129(6) 0.0165(7) -0.0004(5) 0.0057(5) -0.0013(5)
C17 0.0208(7) 0.0188(7) 0.0259(8) -0.0040(6) 0.0044(6) 0.0037(6)
C5 0.0209(6) 0.0139(6) 0.0179(7) -0.0010(5) 0.0085(5) 0.0004(5)
C19 0.0222(7) 0.0316(8) 0.0179(7) 0.0021(6) 0.0076(6) 0.0023(6)
C6 0.0183(7) 0.0139(6) 0.0165(7) 0.0001(5) 0.0051(6) 0.0005(6)
C4 0.0243(7) 0.0172(7) 0.0143(7) -0.0022(5) 0.0075(6) -0.0028(6)
C22 0.0234(8) 0.0176(7) 0.0217(8) -0.0033(6) 0.0094(6) -0.0007(6)
C21 0.0232(7) 0.0172(7) 0.0235(8) -0.0012(6) 0.0101(6) -0.0013(6)

loop_
_atom_type_symbol
_atom_type_description
_atom_type_scat_dispersion_real
_atom_type_scat_dispersion_imag
_atom_type_scat_source
C C 0.0033 0.0016 'International Tables Vol C Tables 4.2.6.8 and 6.1.1.4'
H H 0 0 'International Tables Vol C Tables 4.2.6.8 and 6.1.1.4'
N N 0.0061 0.0033 'International Tables Vol C Tables 4.2.6.8 and 6.1.1.4'
O O 0.0106 0.006 'International Tables Vol C Tables 4.2.6.8 and 6.1.1.4'
F F 0.0171 0.0103 'International Tables Vol C Tables 4.2.6.8 and 6.1.1.4'

loop_
_geom_angle_atom_site_label_1
_geom_angle_atom_site_label_2
_geom_angle_atom_site_label_3
_geom_angle
C7 N1 C1 108.86(10)
C7 N1 C9 126.14(11)
C1 N1 C9 124.97(11)
C19 C20 C15 120.68(14)
C19 C20 H20 119.0(10)
C15 C20 H20 120.3(10)
F1 C12 C13 118.78(13)
F1 C12 C11 118.35(13)
C13 C12 C11 122.87(13)
N1 C7 C8 107.89(12)
N1 C7 C6 126.71(12)
C8 C7 C6 125.37(13)
C12 C13 C14 118.77(13)
C12 C13 H13 119.9(11)
C14 C13 H13 121.3(11)
C2 C1 N1 107.90(11)
C2 C1 C15 128.88(13)
N1 C1 C15 123.21(11)
C20 C15 C16 119.00(12)
C20 C15 C1 122.26(13)
C16 C15 C1 118.71(12)
C12 C11 C10 117.97(13)
C12 C11 H11 121.9(10)
C10 C11 H11 120.1(10)
C10 C9 C14 120.73(13)
C10 C9 N1 119.50(12)
C14 C9 N1 119.73(12)
C17 C16 C15 120.05(13)
C17 C16 H16 119.4(10)
C15 C16 H16 120.6(10)
C17 C18 C19 119.97(14)
C17 C18 H18 121.7(11)
C19 C18 H18 118.3(11)
C1 C2 C8 107.57(12)
C1 C2 H2 127.3(11)
C8 C2 H2 125.1(11)
O1 C3 C8 123.03(12)
O1 C3 C4 122.22(12)
C8 C3 C4 114.74(11)
C9 C10 C11 120.31(13)
C9 C10 H10 117.4(10)
C11 C10 H10 122.3(10)
C13 C14 C9 119.32(13)
C13 C14 H14 120.2(10)
C9 C14 H14 120.5(10)
C7 C8 C2 107.77(12)
C7 C8 C3 121.27(12)
C2 C8 C3 130.96(12)
C18 C17 C16 120.42(14)
C18 C17 H17 120.6(9)
C16 C17 H17 119.0(9)
C4 C5 C22 109.92(11)
C4 C5 C21 109.54(12)
C22 C5 C21 109.22(11)
C4 C5 C6 108.55(11)
C22 C5 C6 108.64(11)
C21 C5 C6 110.95(11)
C20 C19 C18 119.88(14)
C20 C19 H19 120.0(11)
C18 C19 H19 120.1(11)
C7 C6 C5 109.76(11)
C7 C6 H6A 111.8(8)
C5 C6 H6A 111.4(8)
C7 C6 H6B 109.4(10)
C5 C6 H6B 107.6(10)
H6A C6 H6B 106.6(13)
C3 C4 C5 114.32(11)
C3 C4 H4A 107.1(9)
C5 C4 H4A 111.8(9)
C3 C4 H4B 104.8(9)
C5 C4 H4B 109.5(10)
H4A C4 H4B 108.9(13)
C5 C22 H22A 109.8(10)
C5 C22 H22C 110.3(10)
H22A C22 H22C 106.0(14)
C5 C22 H22B 110.2(10)
H22A C22 H22B 109.9(14)
H22C C22 H22B 110.5(13)
C5 C21 H21B 109.6(11)
C5 C21 H21A 111.0(12)
H21B C21 H21A 107.0(16)
C5 C21 H21C 112.0(10)
H21B C21 H21C 109.4(15)
H21A C21 H21C 107.7(15)

loop_
_geom_bond_atom_site_label_1
_geom_bond_atom_site_label_2
_geom_bond_distance
F1 C12 1.3541(16)
O1 C3 1.2274(16)
N1 C7 1.3706(18)
N1 C1 1.4096(19)
N1 C9 1.4331(18)
C20 C19 1.390(2)
C20 C15 1.399(2)
C20 H20 0.938(18)
C12 C13 1.378(2)
C12 C11 1.388(2)
C7 C8 1.380(2)
C7 C6 1.5030(19)
C13 C14 1.391(2)
C13 H13 0.938(19)
C1 C2 1.359(2)
C1 C15 1.4797(19)
C15 C16 1.405(2)
C11 C10 1.388(2)
C11 H11 0.963(19)
C9 C10 1.387(2)
C9 C14 1.397(2)
C16 C17 1.394(2)
C16 H16 0.994(18)
C18 C17 1.386(2)
C18 C19 1.396(2)
C18 H18 0.955(18)
C2 C8 1.4299(19)
C2 H2 0.989(19)
C3 C8 1.451(2)
C3 C4 1.522(2)
C10 H10 0.964(19)
C14 H14 0.976(18)
C17 H17 1.012(18)
C5 C4 1.536(2)
C5 C22 1.5367(19)
C5 C21 1.539(2)
C5 C6 1.556(2)
C19 H19 0.958(19)
C6 H6A 0.963(15)
C6 H6B 0.999(19)
C4 H4A 0.968(16)
C4 H4B 0.982(18)
C22 H22A 0.950(17)
C22 H22C 1.007(19)
C22 H22B 1.003(18)
C21 H21B 0.99(2)
C21 H21A 0.96(2)
C21 H21C 0.979(19)

loop_
_geom_torsion_atom_site_label_1
_geom_torsion_atom_site_label_2
_geom_torsion_atom_site_label_3
_geom_torsion_atom_site_label_4
_geom_torsion
C1 N1 C7 C8 -0.62(14)
C9 N1 C7 C8 -178.97(11)
C1 N1 C7 C6 177.61(12)
C9 N1 C7 C6 -0.7(2)
F1 C12 C13 C14 177.98(11)
C11 C12 C13 C14 -2.1(2)
C7 N1 C1 C2 0.39(14)
C9 N1 C1 C2 178.77(11)
C7 N1 C1 C15 179.00(12)
C9 N1 C1 C15 -2.62(19)
C19 C20 C15 C16 -0.5(2)
C19 C20 C15 C1 -178.48(13)
C2 C1 C15 C20 129.47(16)
N1 C1 C15 C20 -48.84(19)
C2 C1 C15 C16 -48.47(19)
N1 C1 C15 C16 133.22(14)
F1 C12 C11 C10 -178.90(11)
C13 C12 C11 C10 1.1(2)
C7 N1 C9 C10 120.29(15)
C1 N1 C9 C10 -57.81(17)
C7 N1 C9 C14 -62.19(17)
C1 N1 C9 C14 119.71(15)
C20 C15 C16 C17 0.8(2)
C1 C15 C16 C17 178.78(12)
N1 C1 C2 C8 -0.01(14)
C15 C1 C2 C8 -178.53(13)
C14 C9 C10 C11 -1.06(19)
N1 C9 C10 C11 176.43(12)
C12 C11 C10 C9 0.4(2)
C12 C13 C14 C9 1.4(2)
C10 C9 C14 C13 0.13(19)
N1 C9 C14 C13 -177.36(12)
N1 C7 C8 C2 0.60(14)
C6 C7 C8 C2 -177.66(12)
N1 C7 C8 C3 -179.47(11)
C6 C7 C8 C3 2.28(19)
C1 C2 C8 C7 -0.36(14)
C1 C2 C8 C3 179.72(13)
O1 C3 C8 C7 -176.55(12)
C4 C3 C8 C7 4.60(17)
O1 C3 C8 C2 3.4(2)
C4 C3 C8 C2 -175.49(13)
C19 C18 C17 C16 -0.3(2)
C15 C16 C17 C18 -0.4(2)
C15 C20 C19 C18 -0.1(2)
C17 C18 C19 C20 0.5(2)
N1 C7 C6 C5 -156.84(12)
C8 C7 C6 C5 21.09(17)
C4 C5 C6 C7 -48.62(14)
C22 C5 C6 C7 -168.13(11)
C21 C5 C6 C7 71.80(14)
O1 C3 C4 C5 145.22(12)
C8 C3 C4 C5 -35.91(16)
C22 C5 C4 C3 177.18(11)
C21 C5 C4 C3 -62.81(15)
C6 C5 C4 C3 58.47(14)
